data_7121033
loop_
_publ_author_name
'Wang, Li'
'Xu, Cong'
'Han, Qingxin'
'Tang, Xiaoliang'
'Zhou, Panpan'
'Zhang, Ruilian'
'Gao, Guoshu'
'Xu, Benhua'
'Qin, Wenwu'
'Liu, Weisheng'

_publ_section_title
;
 Ambient chemical fixation of CO<sub>2</sub> using a highly efficient
 heterometallic helicate catalyst system.
;
_journal_issue 18
_journal_name_full 'Chemical communications (Cambridge, England)'
_journal_page_first 2212
_journal_page_last 2215
_journal_paper_doi 10.1039/c7cc09092g
_journal_volume 54
_journal_year 2018
_chemical_formula_moiety 'C72 H76 Dy3 N16 O46 Zn4, 2(N O3), H3 O'
_chemical_formula_sum 'C72 H79 Dy3 N18 O53 Zn4'
_chemical_formula_weight 2793.51
_space_group_crystal_system monoclinic
_space_group_IT_number 13
_space_group_name_Hall '-P 2yc'
_space_group_name_H-M_alt 'P 1 2/c 1'
_symmetry_space_group_name_Hall '-P 2yc'
_symmetry_space_group_name_H-M 'P 1 2/c 1'
_atom_sites_solution_hydrogens mixed
_audit_block_doi 10.5517/ccdc.csd.cc1mkfzl
_audit_creation_date 2016-09-26
_audit_creation_method
;
Olex2 1.2
(compiled 2016.02.19 svn.r3266 for OlexSys, GUI svn.r5155)
;
_audit_update_record
;
2016-09-26 deposited with the CCDC.
2017-12-21 downloaded from the CCDC.
;
_cell_angle_alpha 90
_cell_angle_beta 94.542(6)
_cell_angle_gamma 90
_cell_formula_units_Z 2
_cell_length_a 16.7456(18)
_cell_length_b 12.2808(4)
_cell_length_c 27.4108(12)
_cell_measurement_reflns_used 2594
_cell_measurement_temperature 297.16(10)
_cell_measurement_theta_max 23.3380
_cell_measurement_theta_min 3.6280
_cell_volume 5619.3(7)
_computing_cell_refinement
;
CrysAlisPro, Agilent Technologies,
Version 1.171.37.33 (release 27-03-2014 CrysAlis171 .NET)
(compiled Mar 27 2014,17:12:48)
;
_computing_data_collection
;
CrysAlisPro, Agilent Technologies,
Version 1.171.37.33 (release 27-03-2014 CrysAlis171 .NET)
(compiled Mar 27 2014,17:12:48)
;
_computing_data_reduction
;
CrysAlisPro, Agilent Technologies,
Version 1.171.37.33 (release 27-03-2014 CrysAlis171 .NET)
(compiled Mar 27 2014,17:12:48)
;
_computing_molecular_graphics 'Olex2 (Dolomanov et al., 2009)'
_computing_publication_material 'Olex2 (Dolomanov et al., 2009)'
_computing_structure_refinement 'ShelXL (Sheldrick, 2015)'
_diffrn_ambient_environment air
_diffrn_ambient_temperature 297.16(10)
_diffrn_detector 'CCD plate'
_diffrn_detector_area_resol_mean 16.0733
_diffrn_detector_type Eos
_diffrn_measured_fraction_theta_full 0.997
_diffrn_measured_fraction_theta_max 0.998
_diffrn_measurement_details
;
#__ type_ start__ end____ width___ exp.time_
  1 omega    3.00   93.00   1.0000   30.0000
omega____ theta____ kappa____ phi______ frames
    -       20.5854   38.0000 -150.0000 90

#__ type_ start__ end____ width___ exp.time_
  2 omega  -13.00   88.00   1.0000   30.0000
omega____ theta____ kappa____ phi______ frames
    -       20.5854   19.0000  -30.0000 101

#__ type_ start__ end____ width___ exp.time_
  3 omega    2.00   55.00   1.0000   30.0000
omega____ theta____ kappa____ phi______ frames
    -       20.5854  -99.0000   90.0000 53
;
_diffrn_measurement_device 'four-circle diffractometer'
_diffrn_measurement_device_type 'SuperNova, Dual, Cu at zero, Eos'
_diffrn_measurement_method '\w scans'
_diffrn_orient_matrix_UB_11 -0.0344254000
_diffrn_orient_matrix_UB_12 0.0014521000
_diffrn_orient_matrix_UB_13 -0.0168518000
_diffrn_orient_matrix_UB_21 -0.0241836000
_diffrn_orient_matrix_UB_22 0.0124704000
_diffrn_orient_matrix_UB_23 0.0193487000
_diffrn_orient_matrix_UB_31 0.0062423000
_diffrn_orient_matrix_UB_32 0.0563546000
_diffrn_orient_matrix_UB_33 -0.0038400000
_diffrn_radiation_monochromator mirror
_diffrn_radiation_probe x-ray
_diffrn_radiation_type MoK\a
_diffrn_radiation_wavelength 0.71073
_diffrn_reflns_av_R_equivalents 0.0988
_diffrn_reflns_av_unetI/netI 0.1699
_diffrn_reflns_Laue_measured_fraction_full 0.997
_diffrn_reflns_Laue_measured_fraction_max 0.998
_diffrn_reflns_limit_h_max 7
_diffrn_reflns_limit_h_min -20
_diffrn_reflns_limit_k_max 15
_diffrn_reflns_limit_k_min -14
_diffrn_reflns_limit_l_max 34
_diffrn_reflns_limit_l_min -34
_diffrn_reflns_number 24643
_diffrn_reflns_point_group_measured_fraction_full 0.997
_diffrn_reflns_point_group_measured_fraction_max 0.998
_diffrn_reflns_theta_full 25.242
_diffrn_reflns_theta_max 26.372
_diffrn_reflns_theta_min 3.393
_diffrn_source 'SuperNova (Mo) X-ray Source'
_exptl_absorpt_coefficient_mu 2.904
_exptl_absorpt_correction_T_max 1.00000
_exptl_absorpt_correction_T_min 0.64960
_exptl_absorpt_correction_type multi-scan
_exptl_absorpt_process_details
;
CrysAlisPro, Agilent Technologies,
Version 1.171.37.33 (release 27-03-2014 CrysAlis171 .NET)
(compiled Mar 27 2014,17:12:48)
Empirical absorption correction using spherical harmonics,
 implemented in SCALE3 ABSPACK scaling algorithm.
;
_exptl_crystal_colour 'clear light colourless'
_exptl_crystal_colour_lustre clear
_exptl_crystal_colour_modifier light
_exptl_crystal_colour_primary colourless
_exptl_crystal_density_diffrn 1.651
_exptl_crystal_F_000 2758
_exptl_crystal_size_max 0.21
_exptl_crystal_size_mid 0.2
_exptl_crystal_size_min 0.17
_refine_diff_density_max 2.635
_refine_diff_density_min -1.385
_refine_diff_density_rms 0.208
_refine_ls_extinction_method none
_refine_ls_goodness_of_fit_ref 1.031
_refine_ls_hydrogen_treatment mixed
_refine_ls_matrix_type full
_refine_ls_number_parameters 689
_refine_ls_number_reflns 11471
_refine_ls_number_restraints 461
_refine_ls_restrained_S_all 1.017
_refine_ls_R_factor_all 0.1586
_refine_ls_R_factor_gt 0.0843
_refine_ls_shift/su_max 0.000
_refine_ls_shift/su_mean 0.000
_refine_ls_structure_factor_coef Fsqd
_refine_ls_weighting_details 'w=1/[\s^2^(Fo^2^)+(0.0918P)^2^] where P=(Fo^2^+2Fc^2^)/3'
_refine_ls_weighting_scheme calc
_refine_ls_wR_factor_gt 0.1843
_refine_ls_wR_factor_ref 0.2340
_reflns_Friedel_coverage 0.000
_reflns_number_gt 6021
_reflns_number_total 11471
_reflns_threshold_expression 'I > 2\s(I)'
_cod_data_source_file c7cc09092g2.cif
_cod_data_source_block l-zndy
_cod_depositor_comments 'Adding full bibliography for 7121032--7121033.cif.'
_cod_database_code 7121033
_shelx_space_group_comment
;
The symmetry employed for this shelxl refinement is uniquely defined
by the following loop, which should always be used as a source of
symmetry information in preference to the above space-group names.
They are only intended as comments.
;
_reflns_odcompleteness_completeness 99.69
_reflns_odcompleteness_iscentric 1
_reflns_odcompleteness_theta 26.32
_olex2_refinement_description
;
1. Fixed Uiso
 At 1.2 times of:
  All C(H) groups, All C(H,H) groups, All N(H) groups, All O(H,H) groups
 At 1.5 times of:
  All C(H,H,H) groups, All O(H) groups, All O(H,H,H) groups
2. Restrained distances
 H3-O25
 2 with sigma of 0.02
 H3-O3
 0.8 with sigma of 0.02
 O8-H8
 0.85 with sigma of 0.01
 C26-H8
 1.88881 with sigma of 0.02
 Zn1-H8
 2.878501 with sigma of 0.02
3. Uiso/Uaniso restraints and constraints
Uanis(O27) \\sim Ueq: with sigma of 0.01 and sigma for terminal atoms of 0.01
4. Rigid body (RIGU) restrains
 N1, N2, N3, N4, N5, N6, N7, N39, N8, O1, O2, O3, O4, O5, O6, O7, O8, O9, O10,
 O11, O12, O13, O14, O15, O16, O17, O18, O19, O20, O21, O22, O23, O24, O25, O26,
  O27, C1, C2, C3, C4, C5, C6, C7, C8, C9, C10, C11, C12, C13, C14, C15, C16,
 C17, C18, C19, C20, C21, C22, C23, C24, C25, C26, C27, C28, C29, C30, C31, C32,
  C33, C34, C35, C36
 with sigma for 1-2 distances of 0.004 and sigma for 1-3 distances of 0.004
5. Others
 Fixed Sof: O27(0.5) H27c(0.5) H27d(0.5) H27e(0.5)
6.a Riding coordinates:
 O20(H20a,H20b), O27(H27c,H27d,H27e)
6.b Ternary CH refined with riding coordinates:
 C9(H9), C26(H26)
6.c Secondary CH2 refined with riding coordinates:
 C8(H8a,H8b), C10(H10a,H10b), C25(H25a,H25b), C27(H27a,H27b)
6.d Aromatic/amide H refined with riding coordinates:
 N1(H1), N4(H4), C2(H2), C3(H3a), C4(H4a), C5(H5), C11(H11), C15(H15),
 C16(H16), C17(H17), C20(H20), C21(H21), C22(H22), C24(H24), C30(H30), C31(H31),
  C32(H32), C33(H33)
6.e Idealised Me refined as rotating group:
 C35(H35a,H35b,H35c), C36(H36a,H36b,H36c)
;
_shelx_shelxl_version_number 2014/7
_olex2_submission_special_instructions 'No special instructions were received'

loop_
_space_group_symop_operation_xyz
'x, y, z'
'-x, y, -z+1/2'
'-x, -y, -z'
'x, -y, z-1/2'

loop_
_atom_site_label
_atom_site_type_symbol
_atom_site_fract_x
_atom_site_fract_y
_atom_site_fract_z
_atom_site_U_iso_or_equiv
_atom_site_adp_type
_atom_site_occupancy
_atom_site_site_symmetry_order
_atom_site_calc_flag
_atom_site_refinement_flags_posn
_atom_site_refinement_flags_adp
_atom_site_refinement_flags_occupancy
Dy1 Dy 0.77290(4) 0.10157(5) 0.48856(2) 0.0380(2) Uani 1 1 d . . .
Dy2 Dy 0.5000 0.36439(6) 0.2500 0.0289(2) Uani 1 2 d S T P
Zn1 Zn 0.85121(10) 0.24840(11) 0.39250(5) 0.0362(4) Uani 1 1 d D . .
Zn2 Zn 0.41987(9) 0.35345(10) 0.36310(5) 0.0300(4) Uani 1 1 d . . .
O1 O 0.8090(5) 0.2729(6) 0.4573(3) 0.033(2) Uani 1 1 d . U .
O2 O 0.6821(6) 0.2296(6) 0.5096(4) 0.051(3) Uani 1 1 d . U .
O3 O 0.4903(6) 0.3955(7) 0.4316(3) 0.037(2) Uani 1 1 d D U .
H3 H 0.535(3) 0.414(10) 0.427(4) 0.056 Uiso 1 1 d DR . .
O4 O 0.4274(6) 0.2677(6) 0.3017(3) 0.033(2) Uani 1 1 d . U .
O5 O 0.4099(5) 0.2110(6) 0.2128(3) 0.034(2) Uani 1 1 d . U .
O6 O 0.7904(6) -0.0873(6) 0.4494(3) 0.048(3) Uani 1 1 d . U .
O7 O 0.8111(5) 0.0957(6) 0.4080(3) 0.036(2) Uani 1 1 d . U .
O8 O 0.8133(6) 0.4036(6) 0.3615(3) 0.043(2) Uani 1 1 d D U .
H8 H 0.806(8) 0.470(3) 0.3701(17) 0.064 Uiso 1 1 d DR . .
O9 O 0.6137(5) 0.4668(6) 0.2637(3) 0.036(2) Uani 1 1 d . U .
O10 O 0.4927(5) 0.4502(6) 0.3250(3) 0.0289(19) Uani 1 1 d . U .
O11 O 0.8711(7) 0.1900(8) 0.5524(4) 0.059(3) Uani 1 1 d . U .
O12 O 0.9213(7) 0.0953(8) 0.4947(4) 0.062(3) Uani 1 1 d . U .
O13 O 1.0050(9) 0.1906(12) 0.5483(5) 0.108(5) Uani 1 1 d . U .
O14 O 0.8182(7) -0.0280(8) 0.5521(4) 0.062(3) Uani 1 1 d . U .
O15 O 0.7370(8) 0.0845(8) 0.5805(4) 0.063(3) Uani 1 1 d . U .
O16 O 0.7991(8) -0.0371(11) 0.6281(4) 0.093(4) Uani 1 1 d . U .
O17 O 0.6530(6) -0.0093(6) 0.4996(3) 0.044(2) Uani 1 1 d . U .
O18 O 0.6525(6) 0.0781(7) 0.4315(3) 0.044(2) Uani 1 1 d . U .
O19 O 0.5483(7) -0.0214(8) 0.4453(4) 0.058(3) Uani 1 1 d . U .
O20 O 0.9712(7) 0.2662(8) 0.3991(5) 0.076(4) Uani 1 1 d . U .
H20A H 0.9690 0.2246 0.4260 0.091 Uiso 1 1 d R . .
H20B H 0.9652 0.3225 0.3811 0.091 Uiso 1 1 d R . .
O21 O 0.3122(6) 0.4322(7) 0.3599(3) 0.042(2) Uani 1 1 d . U .
O22 O 0.1894(8) 0.4259(9) 0.3372(4) 0.070(3) Uani 1 1 d . U .
O23 O 0.2581(8) 0.2796(9) 0.3359(5) 0.089(4) Uani 1 1 d . U .
N1 N 0.6096(7) 0.3823(8) 0.5160(3) 0.034(2) Uani 1 1 d . U .
H1 H 0.6086 0.4516 0.5204 0.040 Uiso 1 1 calc R . .
N2 N 0.4131(7) 0.2112(7) 0.4010(3) 0.031(2) Uani 1 1 d . U .
N3 N 0.8324(7) 0.2106(8) 0.3204(4) 0.041(3) Uani 1 1 d . U .
N4 N 0.7111(7) 0.5673(7) 0.3028(4) 0.038(2) Uani 1 1 d . U .
H4 H 0.7249 0.6232 0.3204 0.046 Uiso 1 1 calc R . .
N5 N 0.9338(10) 0.1586(10) 0.5319(5) 0.064(3) Uani 1 1 d . U .
N6 N 0.7829(9) 0.0078(11) 0.5871(5) 0.063(3) Uani 1 1 d . U .
N7 N 0.6150(8) 0.0153(9) 0.4583(4) 0.043(3) Uani 1 1 d . U .
N39 N 0.2536(9) 0.3777(11) 0.3455(4) 0.054(3) Uani 1 1 d . U .
C1 C 0.8137(8) 0.3670(9) 0.4828(4) 0.033(3) Uani 1 1 d . U .
C2 C 0.8833(9) 0.4347(9) 0.4791(5) 0.041(3) Uani 1 1 d . U .
H2 H 0.9234 0.4131 0.4596 0.049 Uiso 1 1 calc R . .
C3 C 0.8901(9) 0.5321(10) 0.5046(5) 0.044(3) Uani 1 1 d . U .
H3A H 0.9343 0.5772 0.5023 0.053 Uiso 1 1 calc R . .
C4 C 0.8282(9) 0.5611(10) 0.5342(5) 0.041(3) Uani 1 1 d . U .
H4A H 0.8328 0.6247 0.5526 0.049 Uiso 1 1 calc R . .
C5 C 0.7622(9) 0.4978(9) 0.5363(4) 0.039(3) Uani 1 1 d . U .
H5 H 0.7214 0.5207 0.5550 0.047 Uiso 1 1 calc R . .
C6 C 0.7538(8) 0.3996(9) 0.5112(4) 0.030(2) Uani 1 1 d . U .
C7 C 0.6805(9) 0.3317(10) 0.5125(4) 0.036(3) Uani 1 1 d . U .
C8 C 0.5356(9) 0.3223(10) 0.5124(4) 0.038(3) Uani 1 1 d . U .
H8A H 0.4948 0.3642 0.5272 0.046 Uiso 1 1 calc R . .
H8B H 0.5429 0.2545 0.5304 0.046 Uiso 1 1 calc R . .
C9 C 0.5074(8) 0.2975(9) 0.4591(4) 0.034(3) Uani 1 1 d . U .
H9 H 0.5506 0.2588 0.4442 0.040 Uiso 1 1 calc R . .
C10 C 0.4344(8) 0.2279(9) 0.4542(4) 0.034(3) Uani 1 1 d . U .
H10A H 0.4449 0.1585 0.4703 0.041 Uiso 1 1 calc R . .
H10B H 0.3907 0.2634 0.4691 0.041 Uiso 1 1 calc R . .
C11 C 0.3998(8) 0.1175(9) 0.3832(4) 0.032(3) Uani 1 1 d . U .
H11 H 0.3951 0.0606 0.4052 0.038 Uiso 1 1 calc R . .
C12 C 0.3911(8) 0.0913(9) 0.3320(4) 0.032(3) Uani 1 1 d . U .
C13 C 0.4031(8) 0.1637(9) 0.2946(4) 0.029(3) Uani 1 1 d . U .
C14 C 0.3928(8) 0.1292(9) 0.2457(4) 0.030(3) Uani 1 1 d . U .
C15 C 0.3756(8) 0.0234(9) 0.2334(5) 0.036(3) Uani 1 1 d . U .
H15 H 0.3722 0.0008 0.2009 0.043 Uiso 1 1 calc R . .
C16 C 0.3630(9) -0.0502(10) 0.2712(5) 0.045(4) Uani 1 1 d . U .
H16 H 0.3504 -0.1223 0.2637 0.054 Uiso 1 1 calc R . .
C17 C 0.3692(8) -0.0173(9) 0.3188(5) 0.040(3) Uani 1 1 d . U .
H17 H 0.3589 -0.0668 0.3432 0.049 Uiso 1 1 calc R . .
C18 C 0.8134(7) 0.0092(9) 0.3791(5) 0.031(2) Uani 1 1 d . U .
C19 C 0.8022(9) -0.0912(10) 0.4002(5) 0.044(3) Uani 1 1 d . U .
C20 C 0.8049(10) -0.1855(10) 0.3724(5) 0.053(4) Uani 1 1 d . U .
H20 H 0.8014 -0.2529 0.3876 0.064 Uiso 1 1 calc R . .
C21 C 0.8127(9) -0.1813(10) 0.3231(5) 0.049(4) Uani 1 1 d . U .
H21 H 0.8119 -0.2443 0.3043 0.059 Uiso 1 1 calc R . .
C22 C 0.8216(9) -0.0810(10) 0.3026(5) 0.047(4) Uani 1 1 d . U .
H22 H 0.8283 -0.0770 0.2693 0.056 Uiso 1 1 calc R . .
C23 C 0.8211(9) 0.0147(10) 0.3291(5) 0.044(3) Uani 1 1 d . U .
C24 C 0.8238(9) 0.1147(10) 0.3015(5) 0.044(3) Uani 1 1 d . U .
H24 H 0.8190 0.1095 0.2676 0.053 Uiso 1 1 calc R . .
C25 C 0.8313(9) 0.3073(9) 0.2882(5) 0.042(3) Uani 1 1 d . U .
H25A H 0.8088 0.2894 0.2555 0.050 Uiso 1 1 calc R . .
H25B H 0.8850 0.3356 0.2861 0.050 Uiso 1 1 calc R . .
C26 C 0.7782(9) 0.3912(9) 0.3125(4) 0.041(3) Uani 1 1 d D U .
H26 H 0.7243 0.3604 0.3137 0.049 Uiso 1 1 calc R . .
C27 C 0.7718(9) 0.4980(9) 0.2841(5) 0.042(3) Uani 1 1 d . U .
H27A H 0.8231 0.5351 0.2870 0.050 Uiso 1 1 calc R . .
H27B H 0.7580 0.4831 0.2497 0.050 Uiso 1 1 calc R . .
C28 C 0.6321(9) 0.5435(10) 0.2923(4) 0.035(3) Uani 1 1 d . U .
C29 C 0.5734(8) 0.6077(9) 0.3179(4) 0.032(2) Uani 1 1 d . U .
C30 C 0.5877(9) 0.7189(9) 0.3273(4) 0.035(3) Uani 1 1 d . U .
H30 H 0.6346 0.7514 0.3184 0.041 Uiso 1 1 calc R . .
C31 C 0.5313(9) 0.7792(10) 0.3497(4) 0.042(3) Uani 1 1 d . U .
H31 H 0.5385 0.8538 0.3543 0.050 Uiso 1 1 calc R . .
C32 C 0.4644(10) 0.7288(10) 0.3654(5) 0.044(3) Uani 1 1 d . U .
H32 H 0.4279 0.7694 0.3817 0.053 Uiso 1 1 calc R . .
C33 C 0.4509(8) 0.6209(9) 0.3576(4) 0.033(3) Uani 1 1 d . U .
H33 H 0.4050 0.5888 0.3682 0.039 Uiso 1 1 calc R . .
C34 C 0.5045(8) 0.5585(9) 0.3342(4) 0.030(2) Uani 1 1 d . U .
C35 C 0.3949(9) 0.1844(11) 0.1618(4) 0.045(4) Uani 1 1 d . U .
H35A H 0.3397 0.1643 0.1552 0.067 Uiso 1 1 calc GR . .
H35B H 0.4286 0.1247 0.1538 0.067 Uiso 1 1 calc GR . .
H35C H 0.4065 0.2466 0.1423 0.067 Uiso 1 1 calc GR . .
C36 C 0.7719(13) -0.1889(11) 0.4727(6) 0.078(6) Uani 1 1 d . U .
H36A H 0.8143 -0.2401 0.4691 0.117 Uiso 1 1 calc GR . .
H36B H 0.7226 -0.2176 0.4576 0.117 Uiso 1 1 calc GR . .
H36C H 0.7664 -0.1764 0.5068 0.117 Uiso 1 1 calc GR . .
O24 O 0.7364(6) 0.5673(6) 0.4097(3) 0.040(2) Uani 1 1 d . U .
O25 O 0.6450(6) 0.4409(7) 0.4045(3) 0.044(2) Uani 1 1 d D U .
O26 O 0.6321(7) 0.5843(7) 0.4509(3) 0.053(3) Uani 1 1 d . U .
N8 N 0.6705(7) 0.5323(8) 0.4223(4) 0.037(2) Uani 1 1 d . U .
O27 O 0.7915(17) 0.2932(16) 0.6685(9) 0.094(8) Uani 0.5 1 d . U .
H27C H 0.7818 0.2468 0.6439 0.142 Uiso 0.5 1 d R . .
H27D H 0.7985 0.3625 0.6689 0.142 Uiso 0.5 1 d R . .
H27E H 0.7471 0.2878 0.6813 0.142 Uiso 0.5 1 d R . .

loop_
_atom_site_aniso_label
_atom_site_aniso_U_11
_atom_site_aniso_U_22
_atom_site_aniso_U_33
_atom_site_aniso_U_23
_atom_site_aniso_U_13
_atom_site_aniso_U_12
Dy1 0.0381(4) 0.0300(4) 0.0466(4) 0.0032(3) 0.0085(3) 0.0005(3)
Dy2 0.0331(6) 0.0273(4) 0.0268(4) 0.000 0.0054(4) 0.000
Zn1 0.0340(10) 0.0317(8) 0.0440(9) -0.0029(6) 0.0106(7) -0.0020(7)
Zn2 0.0330(9) 0.0275(7) 0.0301(7) 0.0012(6) 0.0061(7) 0.0002(6)
O1 0.035(6) 0.032(4) 0.035(4) -0.005(3) 0.014(4) -0.003(3)
O2 0.035(6) 0.026(4) 0.093(7) 0.002(4) 0.015(5) 0.005(3)
O3 0.029(5) 0.045(4) 0.038(4) 0.010(3) 0.002(4) -0.001(4)
O4 0.037(6) 0.028(4) 0.034(4) -0.003(3) 0.000(4) -0.005(3)
O5 0.034(6) 0.037(4) 0.031(4) 0.001(3) 0.002(3) -0.004(4)
O6 0.058(7) 0.024(4) 0.064(5) 0.001(3) 0.012(5) -0.001(4)
O7 0.031(6) 0.025(4) 0.054(5) -0.005(3) 0.017(4) -0.005(4)
O8 0.047(6) 0.034(5) 0.048(4) 0.001(3) 0.006(4) 0.009(4)
O9 0.033(5) 0.041(4) 0.034(4) -0.003(3) 0.006(4) -0.001(4)
O10 0.029(5) 0.028(3) 0.031(4) 0.001(3) 0.006(4) -0.006(3)
O11 0.056(7) 0.053(6) 0.064(6) -0.003(5) -0.009(5) 0.008(5)
O12 0.046(7) 0.063(6) 0.075(6) 0.002(5) 0.003(5) 0.020(5)
O13 0.061(7) 0.139(11) 0.119(10) 0.002(8) -0.021(7) -0.004(7)
O14 0.064(8) 0.054(6) 0.068(6) 0.022(5) 0.012(5) -0.005(5)
O15 0.069(8) 0.058(6) 0.063(6) 0.007(5) 0.004(6) -0.008(5)
O16 0.072(10) 0.130(9) 0.080(6) 0.043(6) 0.022(6) 0.012(8)
O17 0.048(6) 0.036(5) 0.048(4) 0.015(4) 0.002(4) -0.007(4)
O18 0.038(6) 0.049(5) 0.042(5) 0.016(4) -0.001(4) 0.001(4)
O19 0.041(5) 0.066(6) 0.066(6) -0.003(5) 0.001(5) -0.006(4)
O20 0.036(7) 0.077(7) 0.117(10) -0.022(7) 0.015(7) -0.021(6)
O21 0.040(5) 0.050(5) 0.036(5) 0.001(4) 0.013(4) 0.016(4)
O22 0.054(6) 0.077(7) 0.080(8) 0.003(6) 0.001(5) 0.014(5)
O23 0.061(9) 0.066(6) 0.137(11) -0.013(6) -0.014(8) 0.010(5)
N1 0.036(5) 0.037(5) 0.029(5) -0.005(4) 0.003(4) 0.005(3)
N2 0.037(6) 0.033(5) 0.025(4) 0.007(3) 0.008(4) -0.004(4)
N3 0.043(8) 0.034(4) 0.046(6) 0.000(4) 0.010(5) 0.003(4)
N4 0.042(5) 0.024(5) 0.050(6) 0.002(4) 0.010(4) -0.004(4)
N5 0.056(7) 0.062(8) 0.073(7) 0.000(5) -0.004(6) 0.018(6)
N6 0.053(8) 0.069(7) 0.068(6) 0.021(5) 0.015(6) -0.009(6)
N7 0.040(6) 0.047(6) 0.044(5) 0.010(4) 0.004(4) -0.001(4)
N39 0.050(6) 0.063(6) 0.050(7) 0.002(5) 0.008(5) 0.010(4)
C1 0.038(6) 0.029(5) 0.033(5) 0.000(4) 0.006(4) 0.000(4)
C2 0.045(7) 0.033(5) 0.046(6) 0.006(4) 0.007(5) -0.003(4)
C3 0.043(7) 0.035(5) 0.053(7) -0.002(5) 0.000(5) 0.000(5)
C4 0.041(6) 0.037(6) 0.043(6) -0.002(5) -0.007(5) 0.001(5)
C5 0.042(7) 0.040(5) 0.036(6) -0.005(4) 0.000(5) -0.002(4)
C6 0.033(5) 0.035(5) 0.021(5) 0.000(4) 0.001(4) 0.002(4)
C7 0.036(5) 0.028(4) 0.044(7) 0.001(4) 0.006(4) 0.006(3)
C8 0.038(6) 0.036(6) 0.042(5) 0.002(4) 0.004(4) 0.003(5)
C9 0.030(6) 0.038(5) 0.034(5) 0.005(4) 0.009(4) 0.003(4)
C10 0.036(6) 0.040(6) 0.028(5) 0.003(4) 0.012(4) 0.002(5)
C11 0.022(7) 0.033(5) 0.042(5) 0.004(4) 0.012(4) -0.005(4)
C12 0.031(7) 0.026(4) 0.039(4) 0.002(3) 0.006(4) 0.002(4)
C13 0.024(7) 0.027(4) 0.037(4) -0.003(3) 0.000(4) 0.001(4)
C14 0.025(7) 0.030(4) 0.035(4) -0.004(3) 0.002(4) 0.001(4)
C15 0.041(8) 0.026(4) 0.042(5) -0.007(4) 0.008(5) 0.000(4)
C16 0.053(10) 0.037(5) 0.047(5) -0.001(4) 0.005(5) -0.006(5)
C17 0.033(8) 0.033(5) 0.054(5) -0.001(4) 0.003(5) 0.003(5)
C18 0.015(6) 0.023(4) 0.055(5) -0.003(3) 0.009(4) 0.002(4)
C19 0.039(9) 0.029(4) 0.065(5) 0.000(4) 0.006(5) -0.007(4)
C20 0.066(12) 0.024(5) 0.071(6) -0.001(4) 0.011(6) -0.004(5)
C21 0.042(10) 0.034(5) 0.072(6) -0.004(4) 0.013(6) -0.006(5)
C22 0.051(10) 0.032(5) 0.060(6) -0.009(4) 0.017(6) -0.005(5)
C23 0.047(10) 0.033(4) 0.054(5) -0.007(3) 0.015(5) -0.004(4)
C24 0.044(9) 0.035(4) 0.056(6) -0.007(4) 0.015(6) 0.001(4)
C25 0.046(9) 0.036(5) 0.044(6) -0.006(4) 0.010(6) 0.001(5)
C26 0.041(7) 0.036(5) 0.047(5) -0.002(4) 0.013(5) -0.004(4)
C27 0.040(7) 0.038(5) 0.048(6) -0.001(4) 0.011(5) -0.003(4)
C28 0.042(5) 0.034(5) 0.029(5) 0.005(4) 0.006(4) -0.002(4)
C29 0.038(5) 0.029(4) 0.030(5) 0.004(4) 0.001(4) -0.001(3)
C30 0.044(7) 0.030(4) 0.029(6) 0.003(4) -0.003(5) -0.002(4)
C31 0.051(7) 0.035(5) 0.039(7) 0.000(5) 0.002(5) 0.002(4)
C32 0.054(7) 0.034(5) 0.044(7) -0.004(5) 0.003(6) 0.000(4)
C33 0.038(6) 0.031(4) 0.030(6) 0.004(4) 0.004(5) 0.001(4)
C34 0.037(6) 0.028(4) 0.025(5) -0.001(4) -0.002(4) -0.004(4)
C35 0.045(10) 0.060(8) 0.029(5) -0.003(5) 0.005(5) 0.003(7)
C36 0.131(19) 0.032(6) 0.075(9) -0.001(6) 0.033(10) -0.013(8)
O24 0.042(5) 0.033(4) 0.044(5) 0.000(4) 0.003(4) -0.007(4)
O25 0.051(6) 0.034(4) 0.048(5) 0.001(4) 0.001(5) -0.004(4)
O26 0.056(7) 0.049(5) 0.055(5) 0.002(4) 0.016(5) 0.019(5)
N8 0.037(5) 0.034(5) 0.039(5) 0.004(4) 0.004(4) 0.004(4)
O27 0.101(12) 0.059(9) 0.131(11) -0.022(8) 0.057(9) -0.010(8)

loop_
_atom_type_symbol
_atom_type_description
_atom_type_scat_dispersion_real
_atom_type_scat_dispersion_imag
_atom_type_scat_source
C C 0.0033 0.0016 'International Tables Vol C Tables 4.2.6.8 and 6.1.1.4'
H H 0.0000 0.0000 'International Tables Vol C Tables 4.2.6.8 and 6.1.1.4'
Dy Dy -0.1892 4.4098 'International Tables Vol C Tables 4.2.6.8 and 6.1.1.4'
N N 0.0061 0.0033 'International Tables Vol C Tables 4.2.6.8 and 6.1.1.4'
O O 0.0106 0.0060 'International Tables Vol C Tables 4.2.6.8 and 6.1.1.4'
Zn Zn 0.2839 1.4301 'International Tables Vol C Tables 4.2.6.8 and 6.1.1.4'

loop_
_geom_angle_atom_site_label_1
_geom_angle_atom_site_label_2
_geom_angle_atom_site_label_3
_geom_angle
_geom_angle_site_symmetry_1
_geom_angle_site_symmetry_3
O1 Dy1 O6 127.4(3) . .
O1 Dy1 O11 72.6(3) . .
O1 Dy1 O12 76.6(3) . .
O1 Dy1 O14 139.9(3) . .
O1 Dy1 O15 119.9(3) . .
O1 Dy1 O17 140.3(3) . .
O1 Dy1 O18 95.4(3) . .
O1 Dy1 N6 133.3(3) . .
O1 Dy1 N7 118.2(3) . .
O2 Dy1 O1 71.0(3) . .
O2 Dy1 O6 145.1(3) . .
O2 Dy1 O7 119.5(3) . .
O2 Dy1 O11 86.5(4) . .
O2 Dy1 O12 133.3(3) . .
O2 Dy1 O14 116.3(4) . .
O2 Dy1 O15 67.0(4) . .
O2 Dy1 O17 77.6(3) . .
O2 Dy1 O18 73.4(3) . .
O2 Dy1 N6 91.6(4) . .
O2 Dy1 N7 73.5(3) . .
O6 Dy1 O15 111.5(3) . .
O6 Dy1 N6 91.7(4) . .
O6 Dy1 N7 71.6(3) . .
O7 Dy1 O1 65.8(2) . .
O7 Dy1 O6 62.2(3) . .
O7 Dy1 O11 116.7(3) . .
O7 Dy1 O12 73.6(3) . .
O7 Dy1 O14 124.0(3) . .
O7 Dy1 O15 173.2(3) . .
O7 Dy1 O17 112.6(3) . .
O7 Dy1 O18 70.8(3) . .
O7 Dy1 N6 148.8(4) . .
O7 Dy1 N7 91.7(3) . .
O11 Dy1 O6 125.5(3) . .
O11 Dy1 O15 64.1(4) . .
O11 Dy1 N6 63.1(4) . .
O11 Dy1 N7 151.0(3) . .
O12 Dy1 O6 81.6(3) . .
O12 Dy1 O11 51.5(3) . .
O12 Dy1 O15 103.6(4) . .
O12 Dy1 N6 86.6(4) . .
O12 Dy1 N7 153.2(3) . .
O14 Dy1 O6 70.8(3) . .
O14 Dy1 O11 68.9(3) . .
O14 Dy1 O12 71.2(4) . .
O14 Dy1 O15 49.3(4) . .
O14 Dy1 O17 76.2(3) . .
O14 Dy1 O18 124.7(3) . .
O14 Dy1 N6 24.7(4) . .
O14 Dy1 N7 101.0(3) . .
O15 Dy1 N6 24.6(3) . .
O15 Dy1 N7 88.4(3) . .
O17 Dy1 O6 71.1(3) . .
O17 Dy1 O11 129.7(3) . .
O17 Dy1 O12 142.8(3) . .
O17 Dy1 O15 65.8(3) . .
O17 Dy1 O18 51.8(3) . .
O17 Dy1 N6 69.9(3) . .
O17 Dy1 N7 26.2(3) . .
O18 Dy1 O6 75.3(3) . .
O18 Dy1 O11 159.3(3) . .
O18 Dy1 O12 143.5(3) . .
O18 Dy1 O15 111.0(3) . .
O18 Dy1 N6 121.5(3) . .
O18 Dy1 N7 25.6(3) . .
N7 Dy1 N6 96.0(4) . .
Zn2 Dy2 Zn2 175.57(5) 2_655 .
O4 Dy2 Zn2 32.94(18) 2_655 2_655
O4 Dy2 Zn2 143.02(19) 2_655 .
O4 Dy2 Zn2 32.94(18) . .
O4 Dy2 Zn2 143.02(19) . 2_655
O4 Dy2 O4 117.0(4) 2_655 .
O4 Dy2 O5 72.3(3) 2_655 .
O4 Dy2 O5 62.6(3) 2_655 2_655
O4 Dy2 O5 62.6(3) . .
O4 Dy2 O5 72.3(3) . 2_655
O4 Dy2 O9 84.9(3) 2_655 .
O4 Dy2 O9 84.9(3) . 2_655
O4 Dy2 O9 131.6(3) . .
O4 Dy2 O9 131.6(3) 2_655 2_655
O4 Dy2 O10 67.5(3) 2_655 2_655
O4 Dy2 O10 149.0(3) 2_655 .
O4 Dy2 O10 149.0(3) . 2_655
O4 Dy2 O10 67.5(3) . .
O5 Dy2 Zn2 94.00(18) . .
O5 Dy2 Zn2 94.00(18) 2_655 2_655
O5 Dy2 Zn2 82.74(18) 2_655 .
O5 Dy2 Zn2 82.74(18) . 2_655
O5 Dy2 O5 85.9(4) 2_655 .
O9 Dy2 Zn2 104.46(19) 2_655 2_655
O9 Dy2 Zn2 104.46(19) . .
O9 Dy2 Zn2 78.04(19) . 2_655
O9 Dy2 Zn2 78.04(19) 2_655 .
O9 Dy2 O5 157.2(3) . .
O9 Dy2 O5 83.3(3) 2_655 .
O9 Dy2 O5 157.2(3) 2_655 2_655
O9 Dy2 O5 83.3(3) . 2_655
O9 Dy2 O9 113.3(4) . 2_655
O9 Dy2 O10 78.1(3) 2_655 .
O9 Dy2 O10 72.9(3) 2_655 2_655
O9 Dy2 O10 78.1(3) . 2_655
O9 Dy2 O10 72.9(3) . .
O10 Dy2 Zn2 34.62(18) . .
O10 Dy2 Zn2 149.10(19) 2_655 .
O10 Dy2 Zn2 149.10(19) . 2_655
O10 Dy2 Zn2 34.61(18) 2_655 2_655
O10 Dy2 O5 127.8(3) 2_655 2_655
O10 Dy2 O5 92.9(3) . 2_655
O10 Dy2 O5 92.9(3) 2_655 .
O10 Dy2 O5 127.8(3) . .
O10 Dy2 O10 126.0(3) . 2_655
Dy1 Zn1 H20A 89.7 . .
O1 Zn1 Dy1 39.7(2) . .
O1 Zn1 O7 78.9(3) . .
O1 Zn1 O8 95.9(3) . .
O1 Zn1 O20 109.1(4) . .
O1 Zn1 H20A 91.0 . .
O1 Zn1 N3 150.1(4) . .
O7 Zn1 Dy1 39.7(2) . .
O7 Zn1 O8 143.0(4) . .
O7 Zn1 H20A 95.3 . .
O8 Zn1 Dy1 129.0(3) . .
O8 Zn1 H20A 121.6 . .
O20 Zn1 Dy1 114.6(4) . .
O20 Zn1 O7 115.0(4) . .
O20 Zn1 O8 101.5(4) . .
O20 Zn1 H20A 24.9 . .
O20 Zn1 N3 100.8(5) . .
N3 Zn1 Dy1 124.9(3) . .
N3 Zn1 O7 88.0(4) . .
N3 Zn1 O8 78.5(4) . .
N3 Zn1 H20A 117.1 . .
O3 Zn2 Dy2 122.2(2) . .
O4 Zn2 Dy2 38.3(2) . .
O4 Zn2 O3 141.0(4) . .
O4 Zn2 O10 78.3(3) . .
O4 Zn2 O21 109.2(4) . .
O4 Zn2 N2 89.2(3) . .
O10 Zn2 Dy2 40.1(2) . .
O10 Zn2 O3 89.9(3) . .
O21 Zn2 Dy2 110.2(2) . .
O21 Zn2 O3 109.7(4) . .
O21 Zn2 O10 105.2(3) . .
N2 Zn2 Dy2 121.9(3) . .
N2 Zn2 O3 79.3(4) . .
N2 Zn2 O10 144.7(4) . .
N2 Zn2 O21 110.1(4) . .
Zn1 O1 Dy1 108.0(3) . .
C1 O1 Dy1 125.3(7) . .
C1 O1 Zn1 125.7(7) . .
C7 O2 Dy1 135.9(9) . .
Zn2 O3 H3 111(9) . .
C9 O3 Zn2 108.8(7) . .
C9 O3 H3 100(10) . .
Zn2 O4 Dy2 108.8(3) . .
C13 O4 Dy2 125.0(7) . .
C13 O4 Zn2 125.6(7) . .
C14 O5 Dy2 114.5(6) . .
C14 O5 C35 115.9(9) . .
C35 O5 Dy2 127.1(7) . .
C19 O6 Dy1 117.9(7) . .
C19 O6 C36 117.0(10) . .
C36 O6 Dy1 123.8(8) . .
Zn1 O7 Dy1 106.6(3) . .
C18 O7 Dy1 127.5(7) . .
C18 O7 Zn1 125.7(7) . .
Zn1 O8 H8 140(2) . .
C26 O8 Zn1 111.1(6) . .
C26 O8 H8 108(2) . .
C28 O9 Dy2 132.8(9) . .
Zn2 O10 Dy2 105.3(3) . .
C34 O10 Dy2 126.1(6) . .
C34 O10 Zn2 123.7(7) . .
N5 O11 Dy1 94.4(9) . .
N5 O12 Dy1 97.8(9) . .
N6 O14 Dy1 100.4(9) . .
N6 O15 Dy1 90.8(9) . .
N7 O17 Dy1 96.5(7) . .
N7 O18 Dy1 97.0(7) . .
Zn1 O20 H20A 84.6 . .
Zn1 O20 H20B 88.0 . .
H20A O20 H20B 157.7 . .
N39 O21 Zn2 115.9(9) . .
C7 N1 H1 119.4 . .
C7 N1 C8 121.1(10) . .
C8 N1 H1 119.4 . .
C10 N2 Zn2 111.3(7) . .
C11 N2 Zn2 126.8(8) . .
C11 N2 C10 121.7(9) . .
C24 N3 Zn1 127.0(9) . .
C24 N3 C25 119.9(11) . .
C25 N3 Zn1 113.0(7) . .
C27 N4 H4 120.2 . .
C28 N4 H4 120.2 . .
C28 N4 C27 119.7(11) . .
O11 N5 Dy1 59.7(8) . .
O11 N5 O13 121.1(15) . .
O12 N5 Dy1 56.6(8) . .
O12 N5 O11 116.0(15) . .
O12 N5 O13 122.9(16) . .
O13 N5 Dy1 175.0(11) . .
O14 N6 Dy1 54.9(7) . .
O14 N6 O16 116.7(15) . .
O15 N6 Dy1 64.5(8) . .
O15 N6 O14 119.3(13) . .
O15 N6 O16 123.9(16) . .
O16 N6 Dy1 170.3(12) . .
O17 N7 Dy1 57.3(6) . .
O18 N7 Dy1 57.4(7) . .
O18 N7 O17 114.7(12) . .
O19 N7 Dy1 179.7(11) . .
O19 N7 O17 122.8(11) . .
O19 N7 O18 122.4(12) . .
O21 N39 O22 117.5(13) . .
O21 N39 O23 122.6(15) . .
O22 N39 O23 119.7(15) . .
O1 C1 C2 118.1(12) . .
O1 C1 C6 121.8(12) . .
C6 C1 C2 120.1(11) . .
C1 C2 H2 120.1 . .
C3 C2 C1 119.8(13) . .
C3 C2 H2 120.1 . .
C2 C3 H3A 120.9 . .
C2 C3 C4 118.2(13) . .
C4 C3 H3A 120.9 . .
C3 C4 H4A 119.4 . .
C5 C4 C3 121.2(13) . .
C5 C4 H4A 119.4 . .
C4 C5 H5 119.1 . .
C4 C5 C6 121.8(14) . .
C6 C5 H5 119.1 . .
C1 C6 C5 118.9(12) . .
C1 C6 C7 119.4(11) . .
C5 C6 C7 121.7(12) . .
O2 C7 N1 119.1(13) . .
O2 C7 C6 122.4(12) . .
N1 C7 C6 118.5(11) . .
N1 C8 H8A 109.3 . .
N1 C8 H8B 109.3 . .
N1 C8 C9 111.4(10) . .
H8A C8 H8B 108.0 . .
C9 C8 H8A 109.3 . .
C9 C8 H8B 109.3 . .
O3 C9 C8 111.6(9) . .
O3 C9 H9 108.1 . .
O3 C9 C10 107.8(10) . .
C8 C9 H9 108.1 . .
C10 C9 C8 112.9(10) . .
C10 C9 H9 108.1 . .
N2 C10 C9 107.4(9) . .
N2 C10 H10A 110.2 . .
N2 C10 H10B 110.2 . .
C9 C10 H10A 110.2 . .
C9 C10 H10B 110.2 . .
H10A C10 H10B 108.5 . .
N2 C11 H11 117.2 . .
N2 C11 C12 125.6(11) . .
C12 C11 H11 117.2 . .
C13 C12 C11 124.8(10) . .
C13 C12 C17 117.7(11) . .
C17 C12 C11 117.5(10) . .
O4 C13 C12 124.1(10) . .
O4 C13 C14 115.9(10) . .
C12 C13 C14 119.9(11) . .
O5 C14 C13 112.6(10) . .
C15 C14 O5 125.1(10) . .
C15 C14 C13 122.0(11) . .
C14 C15 H15 120.9 . .
C14 C15 C16 118.1(11) . .
C16 C15 H15 120.9 . .
C15 C16 H16 119.6 . .
C17 C16 C15 120.8(12) . .
C17 C16 H16 119.6 . .
C12 C17 H17 119.3 . .
C16 C17 C12 121.3(12) . .
C16 C17 H17 119.3 . .
O7 C18 C19 116.9(11) . .
O7 C18 C23 124.0(10) . .
C19 C18 C23 118.9(11) . .
O6 C19 C18 114.5(11) . .
O6 C19 C20 125.4(11) . .
C18 C19 C20 120.2(13) . .
C19 C20 H20 119.3 . .
C21 C20 C19 121.3(13) . .
C21 C20 H20 119.3 . .
C20 C21 H21 121.2 . .
C22 C21 C20 117.5(13) . .
C22 C21 H21 121.2 . .
C21 C22 H22 118.5 . .
C21 C22 C23 123.1(13) . .
C23 C22 H22 118.5 . .
C18 C23 C24 124.5(11) . .
C22 C23 C18 118.8(12) . .
C22 C23 C24 116.6(12) . .
N3 C24 C23 125.1(13) . .
N3 C24 H24 117.4 . .
C23 C24 H24 117.4 . .
N3 C25 H25A 110.8 . .
N3 C25 H25B 110.8 . .
N3 C25 C26 105.0(10) . .
H25A C25 H25B 108.8 . .
C26 C25 H25A 110.8 . .
C26 C25 H25B 110.8 . .
O8 C26 C25 105.5(11) . .
O8 C26 H26 108.7 . .
O8 C26 C27 113.2(10) . .
C25 C26 H26 108.7 . .
C27 C26 C25 111.9(11) . .
C27 C26 H26 108.7 . .
N4 C27 C26 110.4(11) . .
N4 C27 H27A 109.6 . .
N4 C27 H27B 109.6 . .
C26 C27 H27A 109.6 . .
C26 C27 H27B 109.6 . .
H27A C27 H27B 108.1 . .
O9 C28 N4 118.8(12) . .
O9 C28 C29 123.9(13) . .
N4 C28 C29 117.1(11) . .
C30 C29 C28 119.6(12) . .
C30 C29 C34 119.5(12) . .
C34 C29 C28 120.9(10) . .
C29 C30 H30 120.4 . .
C31 C30 C29 119.3(13) . .
C31 C30 H30 120.4 . .
C30 C31 H31 120.1 . .
C32 C31 C30 119.9(12) . .
C32 C31 H31 120.1 . .
C31 C32 H32 119.4 . .
C33 C32 C31 121.3(14) . .
C33 C32 H32 119.4 . .
C32 C33 H33 119.7 . .
C32 C33 C34 120.7(13) . .
C34 C33 H33 119.7 . .
O10 C34 C29 118.1(11) . .
O10 C34 C33 122.6(12) . .
C33 C34 C29 119.3(11) . .
O5 C35 H35A 109.5 . .
O5 C35 H35B 109.5 . .
O5 C35 H35C 109.5 . .
H35A C35 H35B 109.5 . .
H35A C35 H35C 109.5 . .
H35B C35 H35C 109.5 . .
O6 C36 H36A 109.5 . .
O6 C36 H36B 109.5 . .
O6 C36 H36C 109.5 . .
H36A C36 H36B 109.5 . .
H36A C36 H36C 109.5 . .
H36B C36 H36C 109.5 . .
O24 N8 O25 117.9(10) . .
O26 N8 O24 120.7(11) . .
O26 N8 O25 121.4(12) . .
H27C O27 H27D 131.6 . .
H27C O27 H27E 98.6 . .
H27D O27 H27E 101.3 . .

loop_
_geom_bond_atom_site_label_1
_geom_bond_atom_site_label_2
_geom_bond_distance
_geom_bond_site_symmetry_2
Dy1 O1 2.369(7) .
Dy1 O2 2.292(9) .
Dy1 O6 2.583(8) .
Dy1 O7 2.349(8) .
Dy1 O11 2.548(10) .
Dy1 O12 2.479(11) .
Dy1 O14 2.436(9) .
Dy1 O15 2.646(10) .
Dy1 O17 2.464(9) .
Dy1 O18 2.469(9) .
Dy1 N6 2.930(13) .
Dy1 N7 2.908(13) .
Dy2 Zn2 3.4768(13) 2_655
Dy2 Zn2 3.4768(13) .
Dy2 O4 2.274(8) .
Dy2 O4 2.274(8) 2_655
Dy2 O5 2.574(8) 2_655
Dy2 O5 2.574(8) .
Dy2 O9 2.287(9) .
Dy2 O9 2.287(9) 2_655
Dy2 O10 2.322(7) 2_655
Dy2 O10 2.322(7) .
Zn1 O1 1.985(7) .
Zn1 O7 2.048(7) .
Zn1 O8 2.162(8) .
Zn1 O20 2.016(11) .
Zn1 H20A 2.1293 .
Zn1 N3 2.031(10) .
Zn2 O3 2.199(9) .
Zn2 O4 1.997(8) .
Zn2 O10 2.047(8) .
Zn2 O21 2.041(9) .
Zn2 N2 2.040(9) .
O1 C1 1.350(13) .
O2 C7 1.257(13) .
O3 H3 0.808(18) .
O3 C9 1.436(14) .
O4 C13 1.349(13) .
O5 C14 1.396(13) .
O5 C35 1.438(13) .
O6 C19 1.378(16) .
O6 C36 1.446(15) .
O7 C18 1.327(13) .
O8 H8 0.853(10) .
O8 C26 1.433(15) .
O9 C28 1.249(13) .
O10 C34 1.365(13) .
O11 N5 1.289(17) .
O12 N5 1.285(16) .
O13 N5 1.301(18) .
O14 N6 1.246(16) .
O15 N6 1.221(16) .
O16 N6 1.260(15) .
O17 N7 1.291(13) .
O18 N7 1.265(13) .
O19 N7 1.231(15) .
O20 H20A 0.9019 .
O20 H20B 0.8502 .
O21 N39 1.227(15) .
O22 N39 1.233(16) .
O23 N39 1.238(15) .
N1 H1 0.8600 .
N1 C7 1.351(16) .
N1 C8 1.438(16) .
N2 C10 1.487(14) .
N2 C11 1.263(13) .
N3 C24 1.290(14) .
N3 C25 1.479(15) .
N4 H4 0.8600 .
N4 C27 1.450(16) .
N4 C28 1.363(17) .
C1 C2 1.441(18) .
C1 C6 1.377(17) .
C2 H2 0.9300 .
C2 C3 1.387(16) .
C3 H3A 0.9300 .
C3 C4 1.411(19) .
C4 H4A 0.9300 .
C4 C5 1.357(18) .
C5 H5 0.9300 .
C5 C6 1.390(15) .
C6 C7 1.487(18) .
C8 H8A 0.9700 .
C8 H8B 0.9700 .
C8 C9 1.531(16) .
C9 H9 0.9800 .
C9 C10 1.489(17) .
C10 H10A 0.9700 .
C10 H10B 0.9700 .
C11 H11 0.9300 .
C11 C12 1.436(16) .
C12 C13 1.383(16) .
C12 C17 1.422(15) .
C13 C14 1.404(15) .
C14 C15 1.367(15) .
C15 H15 0.9300 .
C15 C16 1.402(16) .
C16 H16 0.9300 .
C16 C17 1.363(17) .
C17 H17 0.9300 .
C18 C19 1.381(16) .
C18 C23 1.389(17) .
C19 C20 1.389(17) .
C20 H20 0.9300 .
C20 C21 1.368(18) .
C21 H21 0.9300 .
C21 C22 1.367(17) .
C22 H22 0.9300 .
C22 C23 1.381(16) .
C23 C24 1.444(17) .
C24 H24 0.9300 .
C25 H25A 0.9700 .
C25 H25B 0.9700 .
C25 C26 1.546(17) .
C26 H26 0.9800 .
C26 C27 1.525(16) .
C27 H27A 0.9700 .
C27 H27B 0.9700 .
C28 C29 1.481(17) .
C29 C30 1.406(15) .
C29 C34 1.406(17) .
C30 H30 0.9300 .
C30 C31 1.383(18) .
C31 H31 0.9300 .
C31 C32 1.378(19) .
C32 H32 0.9300 .
C32 C33 1.358(16) .
C33 H33 0.9300 .
C33 C34 1.377(17) .
C35 H35A 0.9600 .
C35 H35B 0.9600 .
C35 H35C 0.9600 .
C36 H36A 0.9600 .
C36 H36B 0.9600 .
C36 H36C 0.9600 .
O24 N8 1.258(14) .
O25 N8 1.283(12) .
O26 N8 1.230(13) .
O27 H27C 0.8855 .
O27 H27D 0.8595 .
O27 H27E 0.8493 .

loop_
_geom_torsion_atom_site_label_1
_geom_torsion_atom_site_label_2
_geom_torsion_atom_site_label_3
_geom_torsion_atom_site_label_4
_geom_torsion
Dy1 O1 C1 C2 133.7(9)
Dy1 O1 C1 C6 -47.5(16)
Dy1 O2 C7 N1 165.4(9)
Dy1 O2 C7 C6 -13.2(19)
Dy1 O6 C19 C18 7.8(16)
Dy1 O6 C19 C20 -173.4(13)
Dy1 O7 C18 C19 -9.1(17)
Dy1 O7 C18 C23 166.6(10)
Dy1 O11 N5 O12 -5.4(12)
Dy1 O11 N5 O13 174.3(13)
Dy1 O12 N5 O11 5.5(13)
Dy1 O12 N5 O13 -174.1(13)
Dy1 O14 N6 O15 4.0(16)
Dy1 O14 N6 O16 -174.3(12)
Dy1 O15 N6 O14 -3.6(14)
Dy1 O15 N6 O16 174.6(14)
Dy1 O17 N7 O18 1.4(11)
Dy1 O17 N7 O19 179.7(11)
Dy1 O18 N7 O17 -1.4(11)
Dy1 O18 N7 O19 -179.7(11)
Dy2 O4 C13 C12 150.8(10)
Dy2 O4 C13 C14 -26.9(15)
Dy2 O5 C14 C13 21.2(13)
Dy2 O5 C14 C15 -152.5(11)
Dy2 O9 C28 N4 160.5(8)
Dy2 O9 C28 C29 -16.1(17)
Dy2 O10 C34 C29 -49.3(14)
Dy2 O10 C34 C33 129.2(10)
Zn1 O1 C1 C2 -33.4(15)
Zn1 O1 C1 C6 145.5(9)
Zn1 O7 C18 C19 164.5(10)
Zn1 O7 C18 C23 -19.8(18)
Zn1 O8 C26 C25 -41.3(11)
Zn1 O8 C26 C27 -163.9(9)
Zn1 N3 C24 C23 4(2)
Zn1 N3 C25 C26 -45.6(13)
Zn2 O3 C9 C8 -164.4(9)
Zn2 O3 C9 C10 -39.9(10)
Zn2 O4 C13 C12 -19.6(18)
Zn2 O4 C13 C14 162.7(9)
Zn2 O10 C34 C29 159.5(8)
Zn2 O10 C34 C33 -22.1(15)
Zn2 O21 N39 O22 -170.9(9)
Zn2 O21 N39 O23 3.6(17)
Zn2 N2 C10 C9 -44.7(12)
Zn2 N2 C11 C12 4(2)
O1 C1 C2 C3 179.7(11)
O1 C1 C6 C5 -179.5(10)
O1 C1 C6 C7 -2.2(18)
O3 C9 C10 N2 55.7(12)
O4 C13 C14 O5 -0.1(16)
O4 C13 C14 C15 173.9(12)
O5 C14 C15 C16 177.3(13)
O6 C19 C20 C21 176.4(14)
O7 C18 C19 O6 -0.3(18)
O7 C18 C19 C20 -179.2(13)
O7 C18 C23 C22 -179.0(13)
O7 C18 C23 C24 -3(2)
O8 C26 C27 N4 -70.8(15)
O9 C28 C29 C30 -146.5(11)
O9 C28 C29 C34 35.2(18)
N1 C8 C9 O3 -62.9(14)
N1 C8 C9 C10 175.5(10)
N2 C11 C12 C13 6(2)
N2 C11 C12 C17 -174.6(13)
N3 C25 C26 O8 55.4(13)
N3 C25 C26 C27 178.9(11)
N4 C28 C29 C30 36.7(16)
N4 C28 C29 C34 -141.5(12)
C1 C2 C3 C4 0.7(19)
C1 C6 C7 O2 34.1(18)
C1 C6 C7 N1 -144.6(12)
C2 C1 C6 C5 -0.6(18)
C2 C1 C6 C7 176.7(11)
C2 C3 C4 C5 -2(2)
C3 C4 C5 C6 3(2)
C4 C5 C6 C1 -1.1(19)
C4 C5 C6 C7 -178.4(12)
C5 C6 C7 O2 -148.7(12)
C5 C6 C7 N1 32.7(17)
C6 C1 C2 C3 0.8(19)
C7 N1 C8 C9 -79.8(14)
C8 N1 C7 O2 -5.1(18)
C8 N1 C7 C6 173.6(10)
C8 C9 C10 N2 179.4(10)
C10 N2 C11 C12 -169.8(12)
C11 N2 C10 C9 129.8(12)
C11 C12 C13 O4 3(2)
C11 C12 C13 C14 -179.9(12)
C11 C12 C17 C16 -177.2(13)
C12 C13 C14 O5 -177.9(12)
C12 C13 C14 C15 -4(2)
C13 C12 C17 C16 2(2)
C13 C14 C15 C16 4(2)
C14 C15 C16 C17 -1(2)
C15 C16 C17 C12 -2(2)
C17 C12 C13 O4 -177.0(12)
C17 C12 C13 C14 1(2)
C18 C19 C20 C21 -5(2)
C18 C23 C24 N3 12(2)
C19 C18 C23 C22 -3(2)
C19 C18 C23 C24 172.6(15)
C19 C20 C21 C22 3(2)
C20 C21 C22 C23 -2(2)
C21 C22 C23 C18 2(2)
C21 C22 C23 C24 -174.5(15)
C22 C23 C24 N3 -172.2(15)
C23 C18 C19 O6 -176.2(12)
C23 C18 C19 C20 5(2)
C24 N3 C25 C26 136.0(13)
C25 N3 C24 C23 -177.7(14)
C25 C26 C27 N4 170.2(11)
C27 N4 C28 O9 -5.2(17)
C27 N4 C28 C29 171.7(10)
C28 N4 C27 C26 -74.2(15)
C28 C29 C30 C31 177.8(11)
C28 C29 C34 O10 -1.1(17)
C28 C29 C34 C33 -179.6(11)
C29 C30 C31 C32 4.1(19)
C30 C29 C34 O10 -179.3(10)
C30 C29 C34 C33 2.2(17)
C30 C31 C32 C33 -3(2)
C31 C32 C33 C34 1(2)
C32 C33 C34 O10 -179.0(11)
C32 C33 C34 C29 -0.6(18)
C34 C29 C30 C31 -3.9(17)
C35 O5 C14 C13 -175.5(11)
C35 O5 C14 C15 10.7(19)
C36 O6 C19 C18 175.1(14)
C36 O6 C19 C20 -6(2)
